data_2103986
loop_
_publ_author_name
'Turowska-Tyrk, Ilona'
'Trzop, El\.zbieta'

_publ_section_title
;
 Monitoring structural transformations in crystals. 6. The [4+4]
 photodimerization of 9-methylanthracene
;
_journal_issue 6
_journal_name_full 'Acta Crystallographica Section B'
_journal_page_first 779
_journal_page_last 786
_journal_paper_doi 10.1107/S0108768103023255
_journal_volume 59
_journal_year 2003
_chemical_formula_sum 'C15 H12'
_chemical_formula_weight 192.25
_chemical_name_systematic
;
 ?
;
_space_group_IT_number 14
_symmetry_cell_setting monoclinic
_symmetry_space_group_name_Hall '-P 2ybc'
_symmetry_space_group_name_H-M 'P 1 21/c 1'
_atom_sites_solution_hydrogens difmap
_atom_sites_solution_primary direct
_atom_sites_solution_secondary difmap
_audit_creation_method SHELXL-97
_cell_angle_alpha 90.00
_cell_angle_beta 96.505(14)
_cell_angle_gamma 90.00
_cell_formula_units_Z 4
_cell_length_a 8.8859(13)
_cell_length_b 14.594(2)
_cell_length_c 8.0395(11)
_cell_measurement_reflns_used 500
_cell_measurement_temperature 293(2)
_cell_measurement_theta_max 22
_cell_measurement_theta_min 4
_cell_volume 1035.9(3)
_computing_cell_refinement 'Kuma KM4CCD software 2000'
_computing_data_collection 'Kuma KM4CCD software 2000'
_computing_data_reduction 'Kuma KM4CCD software 2000'
_computing_molecular_graphics 'ORTEP-3 1997'
_computing_publication_material 'SHELXL-97 (Sheldrick, 1997)'
_computing_structure_refinement 'SHELXL-97 (Sheldrick, 1997)'
_computing_structure_solution 'SHELXS-97 (Sheldrick, 1990)'
_diffrn_ambient_temperature 293(2)
_diffrn_measured_fraction_theta_full 0.953
_diffrn_measured_fraction_theta_max 0.953
_diffrn_measurement_device_type 'Kuma KM4CCD diffractometer'
_diffrn_measurement_method '\w scans'
_diffrn_radiation_monochromator graphite
_diffrn_radiation_source 'fine-focus sealed tube'
_diffrn_radiation_type MoK\a
_diffrn_radiation_wavelength 0.71073
_diffrn_reflns_av_R_equivalents 0.0227
_diffrn_reflns_av_sigmaI/netI 0.0235
_diffrn_reflns_limit_h_max 10
_diffrn_reflns_limit_h_min -10
_diffrn_reflns_limit_k_max 16
_diffrn_reflns_limit_k_min -18
_diffrn_reflns_limit_l_max 5
_diffrn_reflns_limit_l_min -9
_diffrn_reflns_number 3393
_diffrn_reflns_theta_full 26.00
_diffrn_reflns_theta_max 26.00
_diffrn_reflns_theta_min 4.28
_exptl_absorpt_coefficient_mu 0.070
_exptl_absorpt_correction_T_max 0.9862
_exptl_absorpt_correction_T_min 0.9661
_exptl_crystal_colour 'Pale yellow'
_exptl_crystal_density_diffrn 1.233
_exptl_crystal_density_method 'not measured'
_exptl_crystal_F_000 408
_exptl_crystal_size_max 0.50
_exptl_crystal_size_mid 0.35
_exptl_crystal_size_min 0.20
_refine_diff_density_max 0.223
_refine_diff_density_min -0.188
_refine_ls_extinction_coef 0.032(12)
_refine_ls_extinction_expression Fc^*^=kFc[1+0.001xFc^2^\l^3^/sin(2\q)]^-1/4^
_refine_ls_extinction_method SHELXL
_refine_ls_goodness_of_fit_ref 1.121
_refine_ls_hydrogen_treatment refall
_refine_ls_matrix_type full
_refine_ls_number_parameters 185
_refine_ls_number_reflns 1938
_refine_ls_number_restraints 0
_refine_ls_restrained_S_all 1.121
_refine_ls_R_factor_all 0.0819
_refine_ls_R_factor_gt 0.0596
_refine_ls_shift/su_max 0.000
_refine_ls_shift/su_mean 0.000
_refine_ls_structure_factor_coef Fsqd
_refine_ls_weighting_details 'w=1/[\s^2^(Fo^2^)+(0.1171P)^2^+0.0477P] where P=(Fo^2^+2Fc^2^)/3'
_refine_ls_weighting_scheme calc
_refine_ls_wR_factor_gt 0.1802
_refine_ls_wR_factor_ref 0.2035
_reflns_number_gt 1262
_reflns_number_total 1938
_reflns_threshold_expression >2sigma(I)
_cod_data_source_file bk0138.cif
_cod_data_source_block 0D
_cod_depositor_comments
;
The following automatic conversions were performed:
'_symmetry_cell_setting' value 'Monoclinic' changed to 'monoclinic'
according to '/home/saulius/struct/CIF-dictionaries/cif_core.dic'
dictionary named 'cif_core.dic' version 2.4.1 from 2010-06-29.

Automatic conversion script
Id: cif_fix_enum 1527 2010-12-29 10:47:43Z saulius 

The following automatic conversions were performed:

'_symmetry_cell_setting' value 'Monoclinic' changed to 'monoclinic'
according to /home/saulius/struct/CIF-dictionaries/cif_core.dic
dictionary named 'cif_core.dic' version 2.4.1 from 2010-06-29.

Automatic conversion script
Id: cif_fix_values 1715 2011-07-08 13:25:40Z adriana 

The following automatic conversions were performed:

'_refine_ls_weighting_scheme' value 'calc
w=1/[\s^2^(Fo^2^)+(0.1171P)^2^+0.0477P] where P=(Fo^2^+2Fc^2^)/3' was
changed to 'calc'. New tag '_refine_ls_weighting_details' was
created. The value of the new tag was set to
'w=1/[\s^2^(Fo^2^)+(0.1171P)^2^+0.0477P] where P=(Fo^2^+2Fc^2^)/3'.

Automatic conversion script
Id: cif_fix_values 3143 2015-03-26 13:38:13Z robertas 
;
_cod_original_sg_symbol_H-M P21/c
_cod_database_code 2103986
_cod_database_fobs_code 2103986

loop_
_symmetry_equiv_pos_as_xyz
'x, y, z'
'x, -y+1/2, z+1/2'
'-x, -y, -z'
'-x, y-1/2, -z-1/2'

loop_
_atom_site_label
_atom_site_fract_x
_atom_site_fract_y
_atom_site_fract_z
_atom_site_U_iso_or_equiv
_atom_site_adp_type
_atom_site_calc_flag
_atom_site_occupancy
_atom_site_type_symbol
C1 0.1009(3) 0.57943(14) 0.3038(3) 0.0641(6) Uani d 1 C
C2 0.2497(3) 0.59727(17) 0.3397(3) 0.0762(7) Uani d 1 C
C3 0.3316(3) 0.64095(18) 0.2223(3) 0.0761(7) Uani d 1 C
C4 0.2611(2) 0.66448(15) 0.0724(3) 0.0639(6) Uani d 1 C
C5 -0.1959(3) 0.68064(13) -0.3295(3) 0.0604(6) Uani d 1 C
C6 -0.3457(3) 0.66953(15) -0.3674(3) 0.0714(7) Uani d 1 C
C7 -0.4329(3) 0.63021(16) -0.2501(3) 0.0709(7) Uani d 1 C
C8 -0.3658(2) 0.60228(14) -0.0992(3) 0.0607(6) Uani d 1 C
C9 -0.1350(2) 0.58685(12) 0.1057(2) 0.0486(5) Uani d 1 C
C10 0.0323(2) 0.67012(12) -0.1287(2) 0.0516(5) Uani d 1 C
C11 0.0196(2) 0.60296(12) 0.1462(2) 0.0479(5) Uani d 1 C
C12 0.1050(2) 0.64636(12) 0.0266(2) 0.0500(5) Uani d 1 C
C13 -0.1208(2) 0.65419(11) -0.1715(2) 0.0476(5) Uani d 1 C
C14 -0.2076(2) 0.61278(11) -0.0516(2) 0.0457(5) Uani d 1 C
C15 -0.2250(3) 0.5431(2) 0.2326(3) 0.0729(7) Uani d 1 C
H1 0.039(2) 0.5478(16) 0.400(3) 0.086(7) Uiso d 1 H
H2 0.308(3) 0.5794(17) 0.448(4) 0.095(8) Uiso d 1 H
H3 0.444(3) 0.6548(15) 0.252(3) 0.081(7) Uiso d 1 H
H4 0.314(3) 0.6943(16) -0.018(3) 0.080(7) Uiso d 1 H
H5 -0.132(2) 0.7084(13) -0.409(3) 0.060(5) Uiso d 1 H
H6 -0.397(3) 0.6884(16) -0.476(3) 0.085(7) Uiso d 1 H
H7 -0.556(3) 0.6233(17) -0.281(3) 0.096(8) Uiso d 1 H
H8 -0.433(2) 0.5754(16) -0.016(3) 0.076(6) Uiso d 1 H
H10 0.092(2) 0.7007(13) -0.214(3) 0.056(5) Uiso d 1 H
H15A -0.245(4) 0.582(3) 0.310(6) 0.156(14) Uiso d 1 H
H15B -0.322(5) 0.516(3) 0.180(6) 0.188(17) Uiso d 1 H
H15C -0.168(4) 0.493(2) 0.293(4) 0.128(11) Uiso d 1 H

loop_
_atom_site_aniso_label
_atom_site_aniso_U_11
_atom_site_aniso_U_22
_atom_site_aniso_U_33
_atom_site_aniso_U_12
_atom_site_aniso_U_13
_atom_site_aniso_U_23
C1 0.0766(15) 0.0622(12) 0.0519(12) 0.0040(10) 0.0001(10) 0.0040(9)
C2 0.0766(17) 0.0821(15) 0.0647(15) 0.0065(12) -0.0146(12) -0.0004(12)
C3 0.0562(15) 0.0836(16) 0.0851(18) 0.0042(11) -0.0065(12) -0.0070(13)
C4 0.0529(13) 0.0692(13) 0.0700(15) -0.0008(9) 0.0092(10) -0.0006(11)
C5 0.0793(16) 0.0527(11) 0.0485(12) -0.0040(9) 0.0043(10) 0.0042(9)
C6 0.0798(17) 0.0681(13) 0.0607(14) -0.0002(11) -0.0155(12) 0.0006(11)
C7 0.0612(15) 0.0747(14) 0.0735(15) -0.0053(10) -0.0073(11) -0.0046(11)
C8 0.0549(13) 0.0614(12) 0.0655(14) -0.0076(9) 0.0061(10) -0.0051(10)
C9 0.0563(12) 0.0451(9) 0.0458(10) -0.0020(7) 0.0122(8) -0.0019(7)
C10 0.0571(13) 0.0496(10) 0.0497(11) -0.0025(8) 0.0125(9) 0.0045(8)
C11 0.0546(12) 0.0444(9) 0.0447(10) 0.0026(7) 0.0051(8) -0.0035(7)
C12 0.0507(11) 0.0481(10) 0.0521(11) 0.0008(7) 0.0092(8) -0.0037(8)
C13 0.0575(12) 0.0404(9) 0.0449(11) -0.0004(7) 0.0054(8) -0.0026(7)
C14 0.0505(11) 0.0409(9) 0.0463(11) -0.0025(7) 0.0077(8) -0.0048(7)
C15 0.0798(18) 0.0811(16) 0.0609(14) -0.0067(13) 0.0217(12) 0.0094(13)

loop_
_atom_type_symbol
_atom_type_description
_atom_type_scat_dispersion_real
_atom_type_scat_dispersion_imag
_atom_type_scat_source
C C 0.0033 0.0016 'International Tables Vol C Tables 4.2.6.8 and 6.1.1.4'
H H 0.0000 0.0000 'International Tables Vol C Tables 4.2.6.8 and 6.1.1.4'

loop_
_geom_angle_atom_site_label_1
_geom_angle_atom_site_label_2
_geom_angle_atom_site_label_3
_geom_angle
C2 C1 C11 122.0(2)
C2 C1 H1 119.2(12)
C11 C1 H1 118.8(13)
C1 C2 C3 120.9(2)
C1 C2 H2 122.3(15)
C3 C2 H2 116.8(15)
C4 C3 C2 119.7(2)
C4 C3 H3 120.6(14)
C2 C3 H3 119.8(14)
C3 C4 C12 122.0(2)
C3 C4 H4 123.5(13)
C12 C4 H4 114.5(13)
C6 C5 C13 121.6(2)
C6 C5 H5 122.1(11)
C13 C5 H5 116.2(12)
C5 C6 C7 120.3(2)
C5 C6 H6 121.1(14)
C7 C6 H6 118.7(14)
C8 C7 C6 120.2(2)
C8 C7 H7 120.3(14)
C6 C7 H7 119.5(14)
C7 C8 C14 122.1(2)
C7 C8 H8 117.9(12)
C14 C8 H8 119.9(12)
C11 C9 C14 120.27(16)
C11 C9 C15 119.81(19)
C14 C9 C15 119.91(19)
C12 C10 C13 121.86(17)
C12 C10 H10 119.5(11)
C13 C10 H10 118.7(11)
C9 C11 C1 123.53(18)
C9 C11 C12 119.91(17)
C1 C11 C12 116.55(19)
C10 C12 C4 122.05(18)
C10 C12 C11 119.05(18)
C4 C12 C11 118.89(19)
C10 C13 C5 121.73(18)
C10 C13 C14 119.45(17)
C5 C13 C14 118.78(18)
C9 C14 C8 123.49(17)
C9 C14 C13 119.43(17)
C8 C14 C13 117.06(17)
C9 C15 H15A 112(2)
C9 C15 H15B 112(3)
H15A C15 H15B 109(3)
C9 C15 H15C 111.5(18)
H15A C15 H15C 105(3)
H15B C15 H15C 107(3)

loop_
_geom_bond_atom_site_label_1
_geom_bond_atom_site_label_2
_geom_bond_distance
C1 C2 1.347(3)
C1 C11 1.428(3)
C1 H1 1.10(2)
C2 C3 1.408(4)
C2 H2 1.00(3)
C3 C4 1.338(3)
C3 H3 1.02(2)
C4 C12 1.419(3)
C4 H4 1.00(2)
C5 C6 1.342(3)
C5 C13 1.419(3)
C5 H5 0.99(2)
C6 C7 1.409(3)
C6 H6 0.97(3)
C7 C8 1.353(3)
C7 H7 1.10(3)
C8 C14 1.422(3)
C8 H8 1.03(2)
C9 C11 1.396(3)
C9 C14 1.405(3)
C9 C15 1.508(3)
C10 C12 1.384(3)
C10 C13 1.385(3)
C10 H10 1.02(2)
C11 C12 1.438(3)
C13 C14 1.435(2)
C15 H15A 0.88(5)
C15 H15B 0.99(5)
C15 H15C 0.99(4)

loop_
_cod_related_entry_id
_cod_related_entry_database
_cod_related_entry_code
1 ChemSpider 12524
